data_4027019
loop_
_publ_author_name
'Akio Kamimura'
'Ryota Takeuchi'
'Kosuke Ikeda'
'Takaaki Moriyama'
'Michinori Sumimoto'

_publ_contact_author_email uno@dpc.ehime-u.ac.jp
_publ_contact_author_fax +81-89-927-9610
_publ_contact_author_name 'Prof Hidemitsu Uno'
_publ_contact_author_phone +81-89-927-9610
_publ_section_title
;
 Stereoselective Synthesis of 1-Nitrobicyclo[3.1.0]hexanes and Fused
 Isoxazoline-N-oxides from Primary Nitro Compounds
;
_journal_name_full 'Journal of Organic Chemistry'
_journal_page_first 2236
_journal_page_last 2245
_journal_paper_doi 10.1021/jo202489v
_journal_volume 77
_journal_year 2012
_chemical_formula_moiety 'C23 H35 N O8'
_chemical_formula_sum 'C23 H35 N O8'
_chemical_formula_weight 453.53
_space_group_IT_number 2
_symmetry_cell_setting triclinic
_symmetry_Int_Tables_number 2
_symmetry_space_group_name_Hall '-P 1'
_symmetry_space_group_name_H-M 'P -1'
_atom_sites_solution_hydrogens geom
_atom_sites_solution_primary direct
_atom_sites_solution_secondary difmap
_cell_angle_alpha 69.264(3)
_cell_angle_beta 85.675(3)
_cell_angle_gamma 82.217(3)
_cell_formula_units_Z 2
_cell_length_a 8.3584(10)
_cell_length_b 10.8267(14)
_cell_length_c 14.0001(18)
_cell_measurement_reflns_used 7053
_cell_measurement_temperature 296
_cell_measurement_theta_max 27.44
_cell_measurement_theta_min 3.00
_cell_volume 1173.4(3)
_computing_cell_refinement 'RAPID AUTO'
_computing_data_collection 'RAPID AUTO (Rigaku, ????)'
_computing_data_reduction 'RAPID AUTO'
_computing_molecular_graphics 'CrystalStructure 4.0'
_computing_publication_material 'CrystalStructure 4.0 (Rigaku, 2010)'
_computing_structure_refinement 'SHELXL97 (Sheldrick, 2008)'
_computing_structure_solution 'SIR2004 (Burla, et al., 2005)'
_diffrn_ambient_temperature 296
_diffrn_detector_area_resol_mean 10.000
_diffrn_measured_fraction_theta_full 0.982
_diffrn_measured_fraction_theta_max 0.982
_diffrn_measurement_device_type 'Rigaku R-AXIS RAPID'
_diffrn_measurement_method \w
_diffrn_radiation_type 'Mo K\a'
_diffrn_radiation_wavelength 0.71075
_diffrn_reflns_av_R_equivalents 0.0252
_diffrn_reflns_limit_h_max 10
_diffrn_reflns_limit_h_min -10
_diffrn_reflns_limit_k_max 14
_diffrn_reflns_limit_k_min -14
_diffrn_reflns_limit_l_max 18
_diffrn_reflns_limit_l_min -17
_diffrn_reflns_number 10923
_diffrn_reflns_theta_full 27.44
_diffrn_reflns_theta_max 27.44
_diffrn_standards_number 0
_exptl_absorpt_coefficient_mu 0.096
_exptl_absorpt_correction_T_max 0.944
_exptl_absorpt_correction_T_min 0.727
_exptl_absorpt_correction_type multi-scan
_exptl_absorpt_process_details 'ABSCOR (Rigaku, 1995)'
_exptl_crystal_colour colorless
_exptl_crystal_density_diffrn 1.284
_exptl_crystal_description block
_exptl_crystal_F_000 488.00
_exptl_crystal_size_max 0.600
_exptl_crystal_size_mid 0.600
_exptl_crystal_size_min 0.600
_refine_diff_density_max 0.340
_refine_diff_density_min -0.290
_refine_ls_extinction_coef 0.034(5)
_refine_ls_extinction_method SHELXL
_refine_ls_goodness_of_fit_ref 1.111
_refine_ls_hydrogen_treatment constr
_refine_ls_number_parameters 295
_refine_ls_number_reflns 5262
_refine_ls_number_restraints 0
_refine_ls_R_factor_gt 0.0552
_refine_ls_shift/su_max 0.000
_refine_ls_structure_factor_coef Fsqd
_refine_ls_weighting_details 'w = 1/[\s^2^(Fo^2^)+(0.0759P)^2^+0.3043P] where P=(Fo^2^+2Fc^2^)/3'
_refine_ls_weighting_scheme calc
_refine_ls_wR_factor_ref 0.1696
_reflns_number_gt 3732
_reflns_number_total 5262
_reflns_threshold_expression F^2^>2.0\s(F^2^)
_cod_data_source_file jo202489v_si_002.cif
_cod_data_source_block 20110414
_cod_database_code 4027019

loop_
_symmetry_equiv_pos_site_id
_symmetry_equiv_pos_as_xyz
1 +X,+Y,+Z
2 -X,-Y,-Z

loop_
_atom_site_label
_atom_site_type_symbol
_atom_site_fract_x
_atom_site_fract_y
_atom_site_fract_z
_atom_site_U_iso_or_equiv
_atom_site_adp_type
_atom_site_occupancy
_atom_site_symmetry_multiplicity
_atom_site_calc_flag
_atom_site_refinement_flags
O1 O 0.12589(17) 0.58353(15) 0.34161(12) 0.0542(4) Uani 1.0 2 d .
O2 O -0.0721(3) 0.58319(19) 0.24056(15) 0.0731(5) Uani 1.0 2 d .
O3 O -0.28616(17) 0.70991(14) 0.34781(14) 0.0601(5) Uani 1.0 2 d .
O4 O -0.46373(17) 0.85947(15) 0.23656(13) 0.0595(5) Uani 1.0 2 d .
O5 O -0.41797(18) 1.32831(16) 0.10998(13) 0.0622(5) Uani 1.0 2 d .
O6 O -0.16753(18) 1.38513(14) 0.07037(12) 0.0536(4) Uani 1.0 2 d .
O7 O 0.0470(3) 1.1428(3) 0.04089(17) 0.1084(9) Uani 1.0 2 d .
O8 O 0.07075(16) 1.14317(18) 0.19564(11) 0.0593(5) Uani 1.0 2 d .
N1 N -0.35793(18) 0.85081(16) 0.31245(13) 0.0451(4) Uani 1.0 2 d .
C1 C 0.2850(5) 0.6165(4) 0.1841(3) 0.1002(11) Uani 1.0 2 d .
C2 C 0.2339(4) 0.3862(3) 0.3004(4) 0.0995(12) Uani 1.0 2 d .
C3 C 0.4036(4) 0.5196(4) 0.3550(3) 0.0887(10) Uani 1.0 2 d .
C4 C 0.2625(3) 0.5244(3) 0.2922(2) 0.0603(6) Uani 1.0 2 d .
C5 C -0.0227(3) 0.61443(19) 0.30544(16) 0.0472(5) Uani 1.0 2 d .
C6 C -0.1177(3) 0.70204(19) 0.35942(16) 0.0455(5) Uani 1.0 2 d .
C7 C -0.0720(3) 0.84530(18) 0.31409(17) 0.0459(5) Uani 1.0 2 d .
C8 C -0.2208(2) 0.92652(17) 0.25621(14) 0.0369(4) Uani 1.0 2 d .
C9 C -0.2293(3) 0.9325(2) 0.14367(16) 0.0481(5) Uani 1.0 2 d .
C10 C -0.3652(4) 0.8499(3) 0.1496(2) 0.0657(7) Uani 1.0 2 d .
C11 C -0.2672(3) 1.0792(2) 0.08048(15) 0.0501(5) Uani 1.0 2 d .
C12 C -0.1967(2) 1.15380(18) 0.14069(14) 0.0383(4) Uani 1.0 2 d .
C13 C -0.25500(19) 1.07354(17) 0.25176(13) 0.0332(4) Uani 1.0 2 d .
C14 C -0.2050(2) 1.10416(18) 0.34424(13) 0.0356(4) Uani 1.0 2 d .
C15 C -0.3025(3) 1.0296(3) 0.43984(15) 0.0495(5) Uani 1.0 2 d .
C16 C -0.2622(3) 1.0565(3) 0.53479(16) 0.0575(6) Uani 1.0 2 d .
C17 C -0.2853(3) 1.2033(3) 0.51798(17) 0.0613(7) Uani 1.0 2 d .
C18 C -0.1891(3) 1.2786(3) 0.42471(18) 0.0587(6) Uani 1.0 2 d .
C19 C -0.2292(3) 1.2526(2) 0.32906(15) 0.0466(5) Uani 1.0 2 d .
C20 C -0.2750(3) 1.29807(19) 0.10590(14) 0.0433(5) Uani 1.0 2 d .
C21 C -0.2308(4) 1.5249(3) 0.0404(3) 0.0743(8) Uani 1.0 2 d .
C22 C -0.0140(3) 1.1458(2) 0.11936(15) 0.0446(5) Uani 1.0 2 d .
C23 C 0.2449(3) 1.1291(3) 0.1800(2) 0.0723(8) Uani 1.0 2 d .
H1A H 0.1962 0.6165 0.1444 0.1203 Uiso 1.0 2 calc R
H1B H 0.3841 0.5869 0.1552 0.1203 Uiso 1.0 2 calc R
H1C H 0.2891 0.7049 0.1836 0.1203 Uiso 1.0 2 calc R
H2A H 0.2135 0.3343 0.3706 0.1193 Uiso 1.0 2 calc R
H2B H 0.3276 0.3448 0.2746 0.1193 Uiso 1.0 2 calc R
H2C H 0.1422 0.3916 0.2610 0.1193 Uiso 1.0 2 calc R
H3A H 0.4178 0.6082 0.3500 0.1065 Uiso 1.0 2 calc R
H3B H 0.4998 0.4804 0.3298 0.1065 Uiso 1.0 2 calc R
H3C H 0.3832 0.4672 0.4251 0.1065 Uiso 1.0 2 calc R
H6 H -0.0940 0.6653 0.4323 0.0546 Uiso 1.0 2 calc R
H7A H -0.0491 0.8769 0.3678 0.0550 Uiso 1.0 2 calc R
H7B H 0.0218 0.8500 0.2683 0.0550 Uiso 1.0 2 calc R
H9 H -0.1272 0.8942 0.1206 0.0578 Uiso 1.0 2 calc R
H10A H -0.4268 0.8856 0.0877 0.0789 Uiso 1.0 2 calc R
H10B H -0.3233 0.7582 0.1598 0.0789 Uiso 1.0 2 calc R
H11A H -0.3829 1.1037 0.0737 0.0601 Uiso 1.0 2 calc R
H11B H -0.2167 1.0992 0.0128 0.0601 Uiso 1.0 2 calc R
H13 H -0.3730 1.0928 0.2512 0.0398 Uiso 1.0 2 calc R
H14 H -0.0903 1.0718 0.3558 0.0427 Uiso 1.0 2 calc R
H15A H -0.4168 1.0559 0.4272 0.0594 Uiso 1.0 2 calc R
H15B H -0.2811 0.9349 0.4526 0.0594 Uiso 1.0 2 calc R
H16A H -0.3311 1.0109 0.5918 0.0690 Uiso 1.0 2 calc R
H16B H -0.1510 1.0213 0.5522 0.0690 Uiso 1.0 2 calc R
H17A H -0.2507 1.2175 0.5775 0.0736 Uiso 1.0 2 calc R
H17B H -0.3990 1.2366 0.5091 0.0736 Uiso 1.0 2 calc R
H18A H -0.0748 1.2526 0.4374 0.0704 Uiso 1.0 2 calc R
H18B H -0.2112 1.3731 0.4128 0.0704 Uiso 1.0 2 calc R
H19A H -0.1608 1.2993 0.2722 0.0559 Uiso 1.0 2 calc R
H19B H -0.3406 1.2876 0.3120 0.0559 Uiso 1.0 2 calc R
H21A H -0.3170 1.5433 -0.0061 0.0891 Uiso 1.0 2 calc R
H21B H -0.1463 1.5786 0.0075 0.0891 Uiso 1.0 2 calc R
H21C H -0.2710 1.5451 0.0999 0.0891 Uiso 1.0 2 calc R
H23A H 0.2803 1.0441 0.1737 0.0867 Uiso 1.0 2 calc R
H23B H 0.2953 1.1354 0.2373 0.0867 Uiso 1.0 2 calc R
H23C H 0.2744 1.1984 0.1188 0.0867 Uiso 1.0 2 calc R

loop_
_atom_site_aniso_label
_atom_site_aniso_U_11
_atom_site_aniso_U_22
_atom_site_aniso_U_33
_atom_site_aniso_U_12
_atom_site_aniso_U_13
_atom_site_aniso_U_23
O1 0.0458(8) 0.0519(9) 0.0708(10) 0.0075(6) -0.0059(7) -0.0324(8)
O2 0.0728(12) 0.0758(12) 0.0880(13) 0.0009(9) -0.0178(10) -0.0499(11)
O3 0.0438(8) 0.0380(8) 0.0892(12) -0.0067(6) -0.0011(8) -0.0102(8)
O4 0.0417(8) 0.0560(9) 0.0833(12) -0.0078(7) -0.0144(8) -0.0239(8)
O5 0.0448(8) 0.0532(9) 0.0760(11) 0.0059(7) -0.0060(8) -0.0104(8)
O6 0.0541(9) 0.0388(8) 0.0592(9) -0.0051(6) -0.0025(7) -0.0063(7)
O7 0.0677(12) 0.209(3) 0.0858(15) -0.0371(14) 0.0371(11) -0.0976(18)
O8 0.0330(7) 0.0899(12) 0.0515(9) -0.0041(7) 0.0071(6) -0.0231(8)
N1 0.0350(8) 0.0390(9) 0.0595(11) -0.0038(6) -0.0005(7) -0.0153(8)
C1 0.085(3) 0.119(3) 0.095(3) -0.0169(19) 0.0280(18) -0.040(3)
C2 0.0714(18) 0.0648(18) 0.183(4) -0.0055(14) 0.018(2) -0.074(3)
C3 0.0511(14) 0.082(2) 0.146(3) 0.0119(13) -0.0107(16) -0.061(2)
C4 0.0480(12) 0.0533(13) 0.0872(18) -0.0027(10) 0.0113(11) -0.0377(13)
C5 0.0484(11) 0.0372(10) 0.0555(12) -0.0031(8) -0.0029(9) -0.0158(9)
C6 0.0409(10) 0.0386(10) 0.0538(12) -0.0014(8) -0.0011(9) -0.0133(9)
C7 0.0366(9) 0.0368(10) 0.0639(13) 0.0015(7) -0.0042(9) -0.0187(9)
C8 0.0316(8) 0.0377(9) 0.0422(10) -0.0022(7) 0.0019(7) -0.0164(8)
C9 0.0538(12) 0.0494(12) 0.0492(11) -0.0050(9) 0.0010(9) -0.0277(10)
C10 0.0833(18) 0.0570(14) 0.0673(15) -0.0167(12) -0.0140(13) -0.0289(12)
C11 0.0612(13) 0.0560(13) 0.0378(10) -0.0107(10) -0.0014(9) -0.0209(9)
C12 0.0385(9) 0.0408(10) 0.0361(9) -0.0021(7) 0.0016(7) -0.0153(8)
C13 0.0275(8) 0.0366(9) 0.0358(9) -0.0008(6) 0.0007(7) -0.0145(7)
C14 0.0297(8) 0.0425(10) 0.0355(9) -0.0004(7) 0.0005(7) -0.0164(8)
C15 0.0489(11) 0.0634(13) 0.0367(10) -0.0142(10) 0.0049(8) -0.0166(10)
C16 0.0514(12) 0.0850(17) 0.0362(11) -0.0116(11) 0.0022(9) -0.0204(11)
C17 0.0521(13) 0.0912(18) 0.0520(13) 0.0027(12) -0.0012(10) -0.0430(13)
C18 0.0640(14) 0.0657(15) 0.0597(14) -0.0069(11) -0.0019(11) -0.0382(12)
C19 0.0505(11) 0.0475(11) 0.0465(11) -0.0008(9) -0.0011(9) -0.0241(9)
C20 0.0464(11) 0.0416(10) 0.0389(10) -0.0027(8) -0.0037(8) -0.0106(8)
C21 0.0834(18) 0.0373(12) 0.091(2) -0.0015(11) -0.0144(15) -0.0085(12)
C22 0.0449(10) 0.0466(11) 0.0448(11) -0.0071(8) 0.0112(9) -0.0209(9)
C23 0.0339(11) 0.092(2) 0.0759(17) -0.0027(11) 0.0061(11) -0.0147(15)

loop_
_atom_type_symbol
_atom_type_description
_atom_type_scat_dispersion_real
_atom_type_scat_dispersion_imag
_atom_type_scat_source
C C 0.003 0.002
;
International Tables for Crystallography
(1992, Vol. C, Tables 4.2.6.8 and 6.1.1.4)
;
H H 0.000 0.000
;
International Tables for Crystallography
(1992, Vol. C, Table 6.1.1.4)
;
N N 0.006 0.003
;
International Tables for Crystallography
(1992, Vol. C, Tables 4.2.6.8 and 6.1.1.4)
;
O O 0.011 0.006
;
International Tables for Crystallography
(1992, Vol. C, Tables 4.2.6.8 and 6.1.1.4)
;

loop_
_geom_angle_atom_site_label_1
_geom_angle_atom_site_label_2
_geom_angle_atom_site_label_3
_geom_angle
_geom_angle_publ_flag
C4 O1 C5 122.9(2) yes
N1 O3 C6 109.90(15) yes
N1 O4 C10 107.01(17) yes
C20 O6 C21 116.42(18) yes
C22 O8 C23 115.84(19) yes
O3 N1 O4 103.92(17) yes
O3 N1 C8 104.18(13) yes
O4 N1 C8 105.31(14) yes
O1 C4 C1 108.9(2) yes
O1 C4 C2 109.8(2) yes
O1 C4 C3 102.7(3) yes
C1 C4 C2 113.6(4) yes
C1 C4 C3 110.3(3) yes
C2 C4 C3 111.0(3) yes
O1 C5 O2 126.8(3) yes
O1 C5 C6 107.4(2) yes
O2 C5 C6 125.8(2) yes
O3 C6 C5 111.3(2) yes
O3 C6 C7 107.01(14) yes
C5 C6 C7 110.76(17) yes
C6 C7 C8 104.29(16) yes
N1 C8 C7 103.72(13) yes
N1 C8 C9 104.96(17) yes
N1 C8 C13 109.69(14) yes
C7 C8 C9 116.05(17) yes
C7 C8 C13 116.25(18) yes
C9 C8 C13 105.54(14) yes
C8 C9 C10 102.85(17) yes
C8 C9 C11 105.56(19) yes
C10 C9 C11 113.95(19) yes
O4 C10 C9 104.1(3) yes
C9 C11 C12 104.86(17) yes
C11 C12 C13 100.03(15) yes
C11 C12 C20 109.31(16) yes
C11 C12 C22 107.46(18) yes
C13 C12 C20 111.32(16) yes
C13 C12 C22 116.59(14) yes
C20 C12 C22 111.29(16) yes
C8 C13 C12 102.96(16) yes
C8 C13 C14 117.13(14) yes
C12 C13 C14 120.73(16) yes
C13 C14 C15 109.54(17) yes
C13 C14 C19 113.43(14) yes
C15 C14 C19 108.79(17) yes
C14 C15 C16 112.9(2) yes
C15 C16 C17 111.58(18) yes
C16 C17 C18 110.6(3) yes
C17 C18 C19 112.3(3) yes
C14 C19 C18 112.04(16) yes
O5 C20 O6 124.16(18) yes
O5 C20 C12 123.08(19) yes
O6 C20 C12 112.75(16) yes
O7 C22 O8 122.4(2) yes
O7 C22 C12 123.3(3) yes
O8 C22 C12 114.30(18) yes

loop_
_geom_bond_atom_site_label_1
_geom_bond_atom_site_label_2
_geom_bond_distance
_geom_bond_publ_flag
O1 C4 1.479(3) yes
O1 C5 1.332(3) yes
O2 C5 1.192(4) yes
O3 N1 1.481(2) yes
O3 C6 1.417(3) yes
O4 N1 1.403(3) yes
O4 C10 1.445(4) yes
O5 C20 1.198(3) yes
O6 C20 1.331(3) yes
O6 C21 1.453(3) yes
O7 C22 1.185(4) yes
O8 C22 1.315(3) yes
O8 C23 1.451(3) yes
N1 C8 1.506(3) yes
C1 C4 1.504(4) yes
C2 C4 1.510(5) yes
C3 C4 1.508(5) yes
C5 C6 1.521(4) yes
C6 C7 1.543(3) yes
C7 C8 1.525(3) yes
C8 C9 1.561(4) yes
C8 C13 1.558(3) yes
C9 C10 1.519(4) yes
C9 C11 1.522(3) yes
C11 C12 1.548(4) yes
C12 C13 1.567(3) yes
C12 C20 1.529(3) yes
C12 C22 1.531(3) yes
C13 C14 1.544(3) yes
C14 C15 1.535(3) yes
C14 C19 1.531(3) yes
C15 C16 1.527(4) yes
C16 C17 1.510(4) yes
C17 C18 1.510(4) yes
C18 C19 1.531(4) yes
